data_7120643
loop_
_publ_author_name
'Lei, Zhen'
'Zhang, Jin-Yuan'
'Guan, Zong-Jie'
'Wang, Quan-Ming'

_publ_section_title
;
 Intensely luminescent gold(I) phosphinopyridyl clusters: visualization of
 unsupported aurophilic interactions in solution
;
_journal_name_full 'Chem. Commun.'
_journal_paper_doi 10.1039/C7CC06944H
_journal_year 2017
_chemical_formula_moiety 'C138 H108 Au11 N6 P8, 5(B F4)'
_chemical_formula_sum 'C138 H108 Au11 B5 F20 N6 P8'
_chemical_formula_weight 4698.74
_space_group_crystal_system trigonal
_space_group_IT_number 155
_space_group_name_Hall 'R 3 2"'
_space_group_name_H-M_alt 'R 3 2'
_symmetry_space_group_name_Hall 'R 3 2"'
_symmetry_space_group_name_H-M 'R 3 2 :H'
_atom_sites_solution_hydrogens geom
_audit_creation_date 2017-07-28
_audit_creation_method
;
Olex2 1.2
(compiled 2016.08.25 svn.r3337 for OlexSys, GUI svn.r5221)
;
_audit_update_record
;
2017-09-05 deposited with the CCDC.
2017-09-12 downloaded from the CCDC.
;
_cell_angle_alpha 90
_cell_angle_beta 90
_cell_angle_gamma 120
_cell_formula_units_Z 3
_cell_length_a 26.6485(13)
_cell_length_b 26.6485(13)
_cell_length_c 22.8335(19)
_cell_measurement_reflns_used 3401
_cell_measurement_temperature 173.00(14)
_cell_measurement_theta_max 26.1800
_cell_measurement_theta_min 3.0680
_cell_volume 14042.6(15)
_computing_molecular_graphics 'Olex2 (Dolomanov et al., 2009)'
_computing_publication_material 'Olex2 (Dolomanov et al., 2009)'
_computing_structure_refinement 'ShelXL (Sheldrick, 2015)'
_diffrn_ambient_temperature 173.00(14)
_diffrn_detector_area_resol_mean 16.1903
_diffrn_measured_fraction_theta_full 0.997
_diffrn_measured_fraction_theta_max 0.997
_diffrn_measurement_device_type 'Xcalibur, Sapphire3, Gemini ultra'
_diffrn_radiation_type MoK\a
_diffrn_radiation_wavelength 0.71073
_diffrn_reflns_av_R_equivalents 0.0357
_diffrn_reflns_av_unetI/netI 0.0523
_diffrn_reflns_Laue_measured_fraction_full 0.997
_diffrn_reflns_Laue_measured_fraction_max 0.997
_diffrn_reflns_limit_h_max 26
_diffrn_reflns_limit_h_min -19
_diffrn_reflns_limit_k_max 10
_diffrn_reflns_limit_k_min -31
_diffrn_reflns_limit_l_max 26
_diffrn_reflns_limit_l_min -27
_diffrn_reflns_number 11116
_diffrn_reflns_point_group_measured_fraction_full 0.998
_diffrn_reflns_point_group_measured_fraction_max 0.998
_diffrn_reflns_theta_full 24.999
_diffrn_reflns_theta_max 24.999
_diffrn_reflns_theta_min 2.939
_diffrn_source 'fine-focus sealed X-ray tube'
_exptl_absorpt_coefficient_mu 8.708
_exptl_absorpt_correction_T_max 1.00000
_exptl_absorpt_correction_T_min 0.47791
_exptl_absorpt_correction_type multi-scan
_exptl_absorpt_process_details
;
CrysAlisPro 1.171.39.7e (Rigaku Oxford Diffraction, 2015)
Empirical absorption correction using spherical harmonics,
 implemented in SCALE3 ABSPACK scaling algorithm.
;
_exptl_crystal_colour red
_exptl_crystal_density_diffrn 1.667
_exptl_crystal_description block
_exptl_crystal_F_000 6516
_exptl_crystal_size_max 0.20
_exptl_crystal_size_mid 0.20
_exptl_crystal_size_min 0.20
_platon_squeeze_details
;
;
_refine_diff_density_max 2.239
_refine_diff_density_min -2.834
_refine_diff_density_rms 0.205
_refine_ls_abs_structure_details
;
 Flack x determined using 1786 quotients [(I+)-(I-)]/[(I+)+(I-)]
 (Parsons, Flack and Wagner, Acta Cryst. B69 (2013) 249-259).
;
_refine_ls_abs_structure_Flack 0.504(8)
_refine_ls_extinction_method none
_refine_ls_goodness_of_fit_ref 1.065
_refine_ls_hydrogen_treatment constr
_refine_ls_matrix_type full
_refine_ls_number_parameters 228
_refine_ls_number_reflns 5519
_refine_ls_number_restraints 189
_refine_ls_restrained_S_all 1.054
_refine_ls_R_factor_all 0.0693
_refine_ls_R_factor_gt 0.0560
_refine_ls_shift/su_max 0.001
_refine_ls_shift/su_mean 0.000
_refine_ls_structure_factor_coef Fsqd
_refine_ls_weighting_details 'w=1/[\s^2^(Fo^2^)+(0.1103P)^2^+28.0450P] where P=(Fo^2^+2Fc^2^)/3'
_refine_ls_weighting_scheme calc
_refine_ls_wR_factor_gt 0.1593
_refine_ls_wR_factor_ref 0.1704
_reflns_Friedel_coverage 0.870
_reflns_Friedel_fraction_full 0.999
_reflns_Friedel_fraction_max 0.999
_reflns_number_gt 4537
_reflns_number_total 5519
_reflns_threshold_expression 'I > 2\s(I)'
_cod_data_source_file c7cc06944h2.cif
_cod_data_source_block 2
_cod_original_cell_volume 14042.6(18)
_cod_database_code 7120643
_shelx_space_group_comment
;
The symmetry employed for this shelxl refinement is uniquely defined
by the following loop, which should always be used as a source of
symmetry information in preference to the above space-group names.
They are only intended as comments.
;
_olex2_refinement_description
;
1. Fixed Uiso
 At 1.2 times of:
  All C(H) groups
2. Restrained distances
 B2-F3 = B2-F4 = B2-F5 = B2-F6
 1.35 with sigma of 0.02
 F3-F4 = F3-F5 = F3-F6 = F4-F5 = F4-F6 = F5-F6
 2.25 with sigma of 0.02
3. Restrained planarity
 Au1, P1, N1, C13, C14, C15, C16, C17
 with sigma of 0.1
4. Uiso/Uaniso restraints and constraints
F1 \\sim F2 \\sim B1: within 2A with sigma of 0.001 and sigma for terminal
atoms of 0.002
Au1 \\sim P1 \\sim N1 \\sim C13 \\sim C14 \\sim C15 \\sim C16 \\sim C17: within
2A with sigma of 0.001 and sigma for terminal atoms of 0.002
P1 \\sim C1 \\sim C2 \\sim C3 \\sim C4 \\sim C5 \\sim C6: within 2A with sigma
of 0.001 and sigma for terminal atoms of 0.002
P1 \\sim C7 \\sim C8 \\sim C9 \\sim C10 \\sim C11 \\sim C12: within 2A with
sigma of 0.001 and sigma for terminal atoms of 0.002
P2 \\sim C18 \\sim C19 \\sim C20 \\sim C21 \\sim C22 \\sim C23: within 2A with
sigma of 0.001 and sigma for terminal atoms of 0.002
F3 \\sim F4 \\sim F5 \\sim F6 \\sim B2: within 2A with sigma of 0.001 and sigma
for terminal atoms of 0.002
5. Others
 Fixed Sof: F3(0.33333) F4(0.33333) F5(0.33333) F6(0.33333) B2(0.33333)
6.a Aromatic/amide H refined with riding coordinates:
 C2(H2), C3(H3), C4(H4), C5(H5), C6(H6), C12(H12), C11(H11), C10(H10), C9(H9),
 C8(H8), C14(H14), C15(H15), C16(H16), C23(H23), C22(H22), C21(H21), C20(H20),
 C19(H19)
6.b Fitted hexagon refined as free rotating group:
 C1(C2,C3,C4,C5,C6), C7(C12,C11,C10,C9,C8), C17(N1,C13,C14,C15,C16), C18(C23,
 C22,C21,C20,C19)
;
_shelx_shelxl_version_number 2014/7
_olex2_submission_special_instructions 'No special instructions were received'

loop_
_space_group_symop_operation_xyz
'x, y, z'
'-y, x-y, z'
'-x+y, -x, z'
'x-y, -y, -z'
'-x, -x+y, -z'
'y, x, -z'
'x+2/3, y+1/3, z+1/3'
'-y+2/3, x-y+1/3, z+1/3'
'-x+y+2/3, -x+1/3, z+1/3'
'x-y+2/3, -y+1/3, -z+1/3'
'-x+2/3, -x+y+1/3, -z+1/3'
'y+2/3, x+1/3, -z+1/3'
'x+1/3, y+2/3, z+2/3'
'-y+1/3, x-y+2/3, z+2/3'
'-x+y+1/3, -x+2/3, z+2/3'
'x-y+1/3, -y+2/3, -z+2/3'
'-x+1/3, -x+y+2/3, -z+2/3'
'y+1/3, x+2/3, -z+2/3'

loop_
_atom_site_label
_atom_site_type_symbol
_atom_site_fract_x
_atom_site_fract_y
_atom_site_fract_z
_atom_site_U_iso_or_equiv
_atom_site_adp_type
_atom_site_occupancy
_atom_site_site_symmetry_order
_atom_site_calc_flag
_atom_site_refinement_flags_posn
_atom_site_refinement_flags_adp
_atom_site_refinement_flags_occupancy
Au1 Au 0.00348(3) 0.07392(3) 0.43129(4) 0.0446(3) Uani 1 1 d . U .
Au2 Au 0.0000 0.17054(4) 0.5000 0.0494(4) Uani 1 2 d S T P
Au3 Au 0.0000 0.0000 0.34603(10) 0.0840(7) Uani 1 3 d S T P
P1 P -0.0695(3) 0.1411(3) 0.4260(3) 0.0534(10) Uani 1 1 d . U .
P2 P 0.0000 0.0000 0.2475(7) 0.087(3) Uani 1 3 d S TU P
C1 C -0.0402(6) 0.1599(6) 0.3523(5) 0.0568(14) Uani 1 1 d . U .
C2 C 0.0132(6) 0.2099(6) 0.3453(6) 0.0580(16) Uani 1 1 d G U .
H2 H 0.0325 0.2326 0.3777 0.070 Uiso 1 1 calc R . .
C3 C 0.0378(5) 0.2260(5) 0.2899(7) 0.0591(17) Uani 1 1 d G U .
H3 H 0.0736 0.2594 0.2852 0.071 Uiso 1 1 calc R . .
C4 C 0.0090(6) 0.1921(6) 0.2416(5) 0.0598(17) Uani 1 1 d G U .
H4 H 0.0254 0.2028 0.2045 0.072 Uiso 1 1 calc R . .
C5 C -0.0445(6) 0.1421(6) 0.2486(5) 0.0597(17) Uani 1 1 d G U .
H5 H -0.0638 0.1194 0.2162 0.072 Uiso 1 1 calc R . .
C6 C -0.0691(5) 0.1260(5) 0.3040(7) 0.0589(16) Uani 1 1 d G U .
H6 H -0.1048 0.0925 0.3087 0.071 Uiso 1 1 calc R . .
C7 C -0.1186(6) 0.1687(7) 0.4323(7) 0.0552(13) Uani 1 1 d . U .
C12 C -0.1411(6) 0.1686(7) 0.4873(6) 0.0559(16) Uani 1 1 d G U .
H12 H -0.1299 0.1554 0.5197 0.067 Uiso 1 1 calc R . .
C11 C -0.1802(6) 0.1883(7) 0.4939(5) 0.0564(17) Uani 1 1 d G U .
H11 H -0.1952 0.1882 0.5307 0.068 Uiso 1 1 calc R . .
C10 C -0.1969(6) 0.2081(7) 0.4455(7) 0.0567(17) Uani 1 1 d G U .
H10 H -0.2231 0.2213 0.4499 0.068 Uiso 1 1 calc R . .
C9 C -0.1744(6) 0.2082(7) 0.3905(6) 0.0568(17) Uani 1 1 d G U .
H9 H -0.1856 0.2215 0.3582 0.068 Uiso 1 1 calc R . .
C8 C -0.1353(6) 0.1886(7) 0.3839(5) 0.0564(16) Uani 1 1 d G U .
H8 H -0.1203 0.1886 0.3471 0.068 Uiso 1 1 calc R . .
C17 C -0.1166(5) -0.0263(5) 0.4237(6) 0.0523(16) Uani 1 1 d . U .
N1 N -0.0852(4) 0.0339(5) 0.4257(3) 0.0525(15) Uani 1 1 d G U .
C13 C -0.1138(5) 0.0655(4) 0.4230(5) 0.0527(13) Uani 1 1 d G U .
C14 C -0.1738(5) 0.0368(5) 0.4183(6) 0.0525(15) Uani 1 1 d G U .
H14 H -0.1929 0.0580 0.4165 0.063 Uiso 1 1 calc R . .
C15 C -0.2052(4) -0.0233(5) 0.4163(6) 0.0526(16) Uani 1 1 d G U .
H15 H -0.2454 -0.0425 0.4132 0.063 Uiso 1 1 calc R . .
C16 C -0.1767(5) -0.0549(4) 0.4190(7) 0.0526(16) Uani 1 1 d G U .
H16 H -0.1977 -0.0952 0.4176 0.063 Uiso 1 1 calc R . .
C18 C -0.0639(7) -0.0005(10) 0.2209(9) 0.088(3) Uani 1 1 d . U .
C23 C -0.1136(9) -0.0260(9) 0.2553(7) 0.088(3) Uani 1 1 d G U .
H23 H -0.1133 -0.0422 0.2913 0.106 Uiso 1 1 calc R . .
C22 C -0.1636(7) -0.0272(9) 0.2360(9) 0.089(3) Uani 1 1 d G U .
H22 H -0.1968 -0.0443 0.2591 0.106 Uiso 1 1 calc R . .
C21 C -0.1641(7) -0.0029(9) 0.1823(9) 0.089(3) Uani 1 1 d G U .
H21 H -0.1976 -0.0037 0.1694 0.106 Uiso 1 1 calc R . .
C20 C -0.1144(9) 0.0226(9) 0.1478(7) 0.089(3) Uani 1 1 d G U .
H20 H -0.1147 0.0388 0.1119 0.107 Uiso 1 1 calc R . .
C19 C -0.0644(7) 0.0238(9) 0.1671(9) 0.088(3) Uani 1 1 d G U .
H19 H -0.0311 0.0408 0.1440 0.106 Uiso 1 1 calc R . .
F1 F -0.1474(9) 0.1594(9) 0.6278(8) 0.096(4) Uiso 1 1 d . U .
F2 F -0.2376(9) 0.1328(9) 0.6381(10) 0.105(4) Uiso 1 1 d . U .
B1 B -0.190(3) 0.144(3) 0.6667 0.100(4) Uiso 1 2 d S TU P
F3 F -0.336(3) -0.013(3) 0.5207(17) 0.152(12) Uiso 0.3333 1 d D U .
F4 F -0.322(3) -0.047(3) 0.437(3) 0.153(12) Uiso 0.3333 1 d D U .
F5 F -0.3953(19) -0.030(3) 0.444(3) 0.153(12) Uiso 0.3333 1 d D U .
F6 F -0.306(3) 0.045(2) 0.440(3) 0.151(12) Uiso 0.3333 1 d D U .
B2 B -0.339(2) -0.011(2) 0.461(2) 0.152(12) Uiso 0.3333 1 d D U .

loop_
_atom_site_aniso_label
_atom_site_aniso_U_11
_atom_site_aniso_U_22
_atom_site_aniso_U_33
_atom_site_aniso_U_23
_atom_site_aniso_U_13
_atom_site_aniso_U_12
Au1 0.0337(4) 0.0357(4) 0.0646(5) 0.0006(4) 0.0004(4) 0.0176(3)
Au2 0.0420(7) 0.0388(5) 0.0684(8) -0.0003(3) -0.0006(6) 0.0210(3)
Au3 0.0898(9) 0.0898(9) 0.0725(14) 0.000 0.000 0.0449(5)
P1 0.044(2) 0.046(2) 0.074(3) -0.001(2) 0.001(2) 0.0254(17)
P2 0.084(4) 0.084(4) 0.091(7) 0.000 0.000 0.0422(18)
C1 0.046(2) 0.048(2) 0.075(3) 0.000(2) 0.001(2) 0.023(2)
C2 0.047(3) 0.049(3) 0.075(3) 0.000(2) 0.001(3) 0.022(2)
C3 0.048(3) 0.050(3) 0.076(3) 0.000(3) 0.001(3) 0.022(2)
C4 0.049(3) 0.050(3) 0.076(3) 0.000(3) 0.001(3) 0.021(2)
C5 0.049(3) 0.050(3) 0.075(3) 0.000(3) 0.001(3) 0.021(2)
C6 0.048(3) 0.050(3) 0.075(3) 0.000(2) 0.001(3) 0.021(2)
C7 0.045(2) 0.047(2) 0.075(3) -0.001(2) 0.001(2) 0.025(2)
C12 0.046(3) 0.048(3) 0.076(3) -0.001(2) 0.001(2) 0.025(2)
C11 0.046(3) 0.049(3) 0.076(3) -0.001(3) 0.001(3) 0.025(2)
C10 0.047(3) 0.049(3) 0.076(3) 0.000(3) 0.001(3) 0.025(2)
C9 0.047(3) 0.049(3) 0.076(3) 0.000(3) 0.001(3) 0.025(2)
C8 0.046(3) 0.048(3) 0.076(3) 0.000(2) 0.001(2) 0.025(2)
C17 0.043(3) 0.046(3) 0.073(3) -0.001(3) 0.002(3) 0.026(2)
N1 0.043(2) 0.046(3) 0.073(3) -0.001(2) 0.002(2) 0.026(2)
C13 0.043(2) 0.046(2) 0.074(3) -0.001(2) 0.002(2) 0.026(2)
C14 0.043(3) 0.046(3) 0.074(3) -0.001(2) 0.002(2) 0.026(2)
C15 0.043(3) 0.046(3) 0.074(3) -0.001(3) 0.002(3) 0.026(2)
C16 0.043(3) 0.046(3) 0.074(3) -0.001(3) 0.002(3) 0.026(2)
C18 0.085(4) 0.085(4) 0.092(7) -0.0001(14) -0.0004(14) 0.041(2)
C23 0.085(4) 0.085(4) 0.092(7) -0.0002(19) -0.0005(19) 0.041(3)
C22 0.085(4) 0.085(4) 0.092(7) 0.000(2) -0.001(2) 0.041(3)
C21 0.086(4) 0.085(4) 0.092(7) 0.000(2) -0.001(2) 0.041(3)
C20 0.086(4) 0.085(4) 0.092(7) 0.000(2) -0.001(2) 0.041(3)
C19 0.085(4) 0.085(4) 0.092(7) -0.0001(19) -0.0005(19) 0.041(3)

loop_
_atom_type_symbol
_atom_type_description
_atom_type_scat_dispersion_real
_atom_type_scat_dispersion_imag
_atom_type_scat_source
C C 0.0033 0.0016 'International Tables Vol C Tables 4.2.6.8 and 6.1.1.4'
H H 0.0000 0.0000 'International Tables Vol C Tables 4.2.6.8 and 6.1.1.4'
Au Au -2.0133 8.8022 'International Tables Vol C Tables 4.2.6.8 and 6.1.1.4'
B B 0.0013 0.0007 'International Tables Vol C Tables 4.2.6.8 and 6.1.1.4'
F F 0.0171 0.0103 'International Tables Vol C Tables 4.2.6.8 and 6.1.1.4'
N N 0.0061 0.0033 'International Tables Vol C Tables 4.2.6.8 and 6.1.1.4'
P P 0.1023 0.0942 'International Tables Vol C Tables 4.2.6.8 and 6.1.1.4'

loop_
_geom_angle_atom_site_label_1
_geom_angle_atom_site_label_2
_geom_angle_atom_site_label_3
_geom_angle
_geom_angle_site_symmetry_1
_geom_angle_site_symmetry_3
Au1 Au1 Au1 60.0 3 2
Au1 Au1 Au1 88.432(16) 5_556 2
Au1 Au1 Au1 91.358(12) 5_556 3
Au2 Au1 Au1 135.25(3) . 2
Au2 Au1 Au1 59.07(2) . 5_556
Au2 Au1 Au1 140.56(3) . 3
Au3 Au1 Au1 52.49(3) . 3
Au3 Au1 Au1 135.12(4) . 5_556
Au3 Au1 Au1 52.49(3) . 2
Au3 Au1 Au2 165.21(5) . .
C17 Au1 Au1 97.9(4) 3 5_556
C17 Au1 Au1 62.0(3) 3 3
C17 Au1 Au1 121.7(3) 3 2
C17 Au1 Au2 94.5(3) 3 .
C17 Au1 Au3 87.8(4) 3 .
C17 Au1 N1 171.1(5) 3 .
N1 Au1 Au1 90.6(2) . 5_556
N1 Au1 Au1 120.7(3) . 3
N1 Au1 Au1 60.9(3) . 2
N1 Au1 Au2 87.6(3) . .
N1 Au1 Au3 88.0(3) . .
Au1 Au2 Au1 61.87(4) 5_556 .
P1 Au2 Au1 113.94(16) 5_556 .
P1 Au2 Au1 72.46(14) . .
P1 Au2 Au1 72.46(14) 5_556 5_556
P1 Au2 Au1 113.94(16) . 5_556
P1 Au2 P1 173.0(3) . 5_556
Au1 Au3 Au1 75.03(6) . 2
Au1 Au3 Au1 75.03(6) 3 2
Au1 Au3 Au1 75.02(6) . 3
P2 Au3 Au1 135.32(4) . .
P2 Au3 Au1 135.32(4) . 3
P2 Au3 Au1 135.32(4) . 2
C1 P1 Au2 114.8(5) . .
C7 P1 Au2 115.0(6) . .
C7 P1 C1 105.1(7) . .
C13 P1 Au2 112.3(5) . .
C13 P1 C1 103.2(7) . .
C13 P1 C7 105.3(7) . .
C18 P2 Au3 109.7(9) . .
C18 P2 Au3 109.7(9) 2 .
C18 P2 Au3 109.7(9) 3 .
C18 P2 C18 109.2(9) 2 .
C18 P2 C18 109.2(9) 2 3
C18 P2 C18 109.2(9) . 3
C2 C1 P1 117.6(9) . .
C2 C1 C6 120.0 . .
C6 C1 P1 122.4(9) . .
C1 C2 H2 120.0 . .
C1 C2 C3 120.0 . .
C3 C2 H2 120.0 . .
C2 C3 H3 120.0 . .
C4 C3 C2 120.0 . .
C4 C3 H3 120.0 . .
C3 C4 H4 120.0 . .
C3 C4 C5 120.0 . .
C5 C4 H4 120.0 . .
C4 C5 H5 120.0 . .
C6 C5 C4 120.0 . .
C6 C5 H5 120.0 . .
C1 C6 H6 120.0 . .
C5 C6 C1 120.0 . .
C5 C6 H6 120.0 . .
C12 C7 P1 118.1(8) . .
C12 C7 C8 120.0 . .
C8 C7 P1 121.9(8) . .
C7 C12 H12 120.0 . .
C7 C12 C11 120.0 . .
C11 C12 H12 120.0 . .
C12 C11 H11 120.0 . .
C10 C11 C12 120.0 . .
C10 C11 H11 120.0 . .
C11 C10 H10 120.0 . .
C11 C10 C9 120.0 . .
C9 C10 H10 120.0 . .
C10 C9 H9 120.0 . .
C8 C9 C10 120.0 . .
C8 C9 H9 120.0 . .
C7 C8 H8 120.0 . .
C9 C8 C7 120.0 . .
C9 C8 H8 120.0 . .
N1 C17 Au1 118.7(6) . 2
N1 C17 C16 120.0 . .
C16 C17 Au1 121.2(6) . 2
C17 N1 Au1 118.4(6) . .
C13 N1 Au1 121.6(6) . .
C13 N1 C17 120.0 . .
N1 C13 P1 115.9(7) . .
N1 C13 C14 120.0 . .
C14 C13 P1 124.1(7) . .
C13 C14 H14 120.0 . .
C15 C14 C13 120.0 . .
C15 C14 H14 120.0 . .
C14 C15 H15 120.0 . .
C14 C15 C16 120.0 . .
C16 C15 H15 120.0 . .
C17 C16 H16 120.0 . .
C15 C16 C17 120.0 . .
C15 C16 H16 120.0 . .
C23 C18 P2 118.5(13) . .
C23 C18 C19 120.0 . .
C19 C18 P2 121.5(13) . .
C18 C23 H23 120.0 . .
C22 C23 C18 120.0 . .
C22 C23 H23 120.0 . .
C23 C22 H22 120.0 . .
C21 C22 C23 120.0 . .
C21 C22 H22 120.0 . .
C22 C21 H21 120.0 . .
C20 C21 C22 120.0 . .
C20 C21 H21 120.0 . .
C21 C20 H20 120.0 . .
C21 C20 C19 120.0 . .
C19 C20 H20 120.0 . .
C18 C19 H19 120.0 . .
C20 C19 C18 120.0 . .
C20 C19 H19 120.0 . .
F1 B1 F1 108(5) . 12_456
F1 B1 F2 112.0(13) . 12_456
F1 B1 F2 112.0(13) 12_456 .
F1 B1 F2 108.2(13) 12_456 12_456
F1 B1 F2 108.2(13) . .
F2 B1 F2 108(5) 12_456 .
F3 F3 F6 172(10) 4_556 4_556
F3 F3 B2 30(5) 4_556 .
F6 F3 B2 143(5) 4_556 .
B2 F3 F3 96(10) 4_556 4_556
B2 F3 F6 92(8) 4_556 4_556
B2 F3 B2 125(7) 4_556 .
F3 F6 B2 31(5) 4_556 .
F3 B2 F3 54(7) 4_556 .
F3 B2 F4 128(6) 4_556 .
F3 B2 F5 124(6) 4_556 .
F3 B2 F6 58(7) 4_556 .
F3 B2 B2 37(5) 4_556 4_556
F3 B2 B2 18(3) . 4_556
F4 B2 F3 108(2) . .
F4 B2 F5 108(2) . .
F4 B2 B2 123(3) . 4_556
F5 B2 F3 110(2) . .
F5 B2 B2 111(3) . 4_556
F6 B2 F3 112(3) . .
F6 B2 F4 111(3) . .
F6 B2 F5 108(2) . .
F6 B2 B2 95(4) . 4_556

loop_
_geom_bond_atom_site_label_1
_geom_bond_atom_site_label_2
_geom_bond_distance
_geom_bond_site_symmetry_2
Au1 Au1 3.3343(13) 3
Au1 Au1 3.3344(13) 2
Au1 Au1 3.1419(18) 5_556
Au1 Au2 3.0561(13) .
Au1 Au3 2.7378(18) .
Au1 C17 2.012(9) 3
Au1 N1 2.053(9) .
Au2 Au1 3.0560(13) 5_556
Au2 P1 2.333(6) .
Au2 P1 2.333(6) 5_556
Au3 Au1 2.7379(18) 3
Au3 Au1 2.7379(18) 2
Au3 P2 2.250(17) .
P1 C1 1.816(12) .
P1 C7 1.800(10) .
P1 C13 1.756(11) .
P2 C18 1.803(16) 2
P2 C18 1.803(16) 3
P2 C18 1.803(16) .
C1 C2 1.3900 .
C1 C6 1.3900 .
C2 H2 0.9300 .
C2 C3 1.3900 .
C3 H3 0.9300 .
C3 C4 1.3900 .
C4 H4 0.9300 .
C4 C5 1.3900 .
C5 H5 0.9300 .
C5 C6 1.3900 .
C6 H6 0.9300 .
C7 C12 1.3900 .
C7 C8 1.3900 .
C12 H12 0.9300 .
C12 C11 1.3900 .
C11 H11 0.9300 .
C11 C10 1.3900 .
C10 H10 0.9300 .
C10 C9 1.3900 .
C9 H9 0.9300 .
C9 C8 1.3900 .
C8 H8 0.9300 .
C17 Au1 2.012(9) 2
C17 N1 1.3900 .
C17 C16 1.3900 .
N1 C13 1.3900 .
C13 C14 1.3900 .
C14 H14 0.9300 .
C14 C15 1.3900 .
C15 H15 0.9300 .
C15 C16 1.3900 .
C16 H16 0.9300 .
C18 C23 1.3900 .
C18 C19 1.3900 .
C23 H23 0.9300 .
C23 C22 1.3900 .
C22 H22 0.9300 .
C22 C21 1.3900 .
C21 H21 0.9300 .
C21 C20 1.3900 .
C20 H20 0.9300 .
C20 C19 1.3900 .
C19 H19 0.9300 .
F1 B1 1.33(4) .
F2 B1 1.33(4) .
B1 F1 1.33(4) 12_456
B1 F2 1.33(4) 12_456
F3 F3 1.12(9) 4_556
F3 F6 1.16(9) 4_556
F3 B2 0.70(10) 4_556
F3 B2 1.38(3) .
F4 B2 1.37(3) .
F5 B2 1.37(3) .
F6 F3 1.16(9) 4_556
F6 B2 1.37(3) .
B2 F3 0.70(10) 4_556
B2 B2 1.87(9) 4_556

loop_
_geom_torsion_atom_site_label_1
_geom_torsion_atom_site_label_2
_geom_torsion_atom_site_label_3
_geom_torsion_atom_site_label_4
_geom_torsion
_geom_torsion_site_symmetry_1
_geom_torsion_site_symmetry_4
Au1 C17 N1 Au1 3.7(7) 2 .
Au1 C17 N1 C13 -177.3(8) 2 .
Au1 C17 C16 C15 177.3(8) 2 .
Au1 N1 C13 P1 -1.1(8) . .
Au1 N1 C13 C14 179.0(4) . .
Au2 P1 C1 C2 -30.4(10) . .
Au2 P1 C1 C6 149.0(7) . .
Au2 P1 C7 C12 -43.1(10) . .
Au2 P1 C7 C8 138.4(7) . .
Au2 P1 C13 N1 -46.2(7) . .
Au2 P1 C13 C14 133.7(4) . .
Au3 P2 C18 C23 -28.4(13) . .
Au3 P2 C18 C19 151.7(10) . .
P1 C1 C2 C3 179.4(11) . .
P1 C1 C6 C5 -179.4(12) . .
P1 C7 C12 C11 -178.5(12) . .
P1 C7 C8 C9 178.5(12) . .
P1 C13 C14 C15 -179.9(8) . .
P2 C18 C23 C22 -179.9(17) . .
P2 C18 C19 C20 179.9(17) . .
C1 P1 C7 C12 -170.3(9) . .
C1 P1 C7 C8 11.2(11) . .
C1 P1 C13 N1 78.0(8) . .
C1 P1 C13 C14 -102.1(6) . .
C1 C2 C3 C4 0.0 . .
C2 C1 C6 C5 0.0 . .
C2 C3 C4 C5 0.0 . .
C3 C4 C5 C6 0.0 . .
C4 C5 C6 C1 0.0 . .
C6 C1 C2 C3 0.0 . .
C7 P1 C1 C2 96.9(10) . .
C7 P1 C1 C6 -83.7(10) . .
C7 P1 C13 N1 -172.0(7) . .
C7 P1 C13 C14 7.9(7) . .
C7 C12 C11 C10 0.0 . .
C12 C7 C8 C9 0.0 . .
C12 C11 C10 C9 0.0 . .
C11 C10 C9 C8 0.0 . .
C10 C9 C8 C7 0.0 . .
C8 C7 C12 C11 0.0 . .
C17 N1 C13 P1 179.9(7) . .
C17 N1 C13 C14 0.0 . .
N1 C17 C16 C15 0.0 . .
N1 C13 C14 C15 0.0 . .
C13 P1 C1 C2 -152.9(8) . .
C13 P1 C1 C6 26.5(10) . .
C13 P1 C7 C12 81.0(9) . .
C13 P1 C7 C8 -97.5(9) . .
C13 C14 C15 C16 0.0 . .
C14 C15 C16 C17 0.0 . .
C16 C17 N1 Au1 -179.0(4) . .
C16 C17 N1 C13 0.0 . .
C18 P2 C18 C23 -148.8(14) 3 .
C18 P2 C18 C23 91.9(19) 2 .
C18 P2 C18 C19 31.4(17) 3 .
C18 P2 C18 C19 -88.0(11) 2 .
C18 C23 C22 C21 0.0 . .
C23 C18 C19 C20 0.0 . .
C23 C22 C21 C20 0.0 . .
C22 C21 C20 C19 0.0 . .
C21 C20 C19 C18 0.0 . .
C19 C18 C23 C22 0.0 . .
F3 F3 B2 F4 124(6) 4_556 .
F3 F3 B2 F5 -118(6) 4_556 .
F3 F3 B2 F6 1(5) 4_556 .
F3 F3 B2 B2 -21(14) 4_556 4_556
F3 F6 B2 F3 -1(5) 4_556 .
F3 F6 B2 F4 -122(6) 4_556 .
F3 F6 B2 F5 119(6) 4_556 .
F3 F6 B2 B2 5(7) 4_556 4_556
F6 F3 B2 F3 -174(8) 4_556 4_556
F6 F3 B2 F4 -50(13) 4_556 .
F6 F3 B2 F5 68(13) 4_556 .
F6 F3 B2 F6 -173(12) 4_556 .
F6 F3 B2 B2 165(19) 4_556 4_556
B2 F3 B2 F3 21(14) 4_556 4_556
B2 F3 B2 F4 145(9) 4_556 .
B2 F3 B2 F5 -97(9) 4_556 .
B2 F3 B2 F6 22(10) 4_556 .

loop_
_platon_squeeze_void_nr
_platon_squeeze_void_average_x
_platon_squeeze_void_average_y
_platon_squeeze_void_average_z
_platon_squeeze_void_volume
_platon_squeeze_void_count_electrons
_platon_squeeze_void_content
1 -0.007 -0.004 -0.002 4654 805 ' '
2 0.000 0.643 0.000 7 1 ' '
3 0.024 0.691 0.333 9 2 ' '
4 -0.024 0.667 0.667 9 1 ' '
5 0.309 0.333 0.333 8 1 ' '
6 0.333 0.309 0.667 8 1 ' '
7 0.357 0.357 0.000 9 2 ' '
8 0.643 1.000 0.000 7 1 ' '
9 0.667 0.976 0.333 9 1 ' '
10 0.690 0.024 0.667 9 2 ' '
